data_7007047
loop_
_publ_author_name
'Adams, Christopher J.'
'Baber, R. Angharad'
'Batsanov, Andrei S.'
'Bramham, George'
'Charmant, Jonathan P. H.'
'Haddow, Mairi F.'
'Howard, Judith A. K.'
'Lam, Wai Han'
'Lin, Zhenyang'
'Marder, Todd B.'
'Norman, Nicholas C.'
'Orpen, A. Guy'

_publ_section_title
;
 Synthesis and reactivity of cobalt boryl complexes.
;
_journal_issue 11
_journal_name_full 'Dalton transactions (Cambridge, England : 2003)'
_journal_page_first 1370
_journal_page_last 1373
_journal_paper_doi 10.1039/b516594f
_journal_year 2006
_chemical_formula_moiety 'C36 H41 B2 Co O4 P3'
_chemical_formula_sum 'C36 H41 B2 Co O4 P3'
_chemical_formula_weight 711.15
_chemical_name_systematic
;
Cobalt tris-dimethylphenylphosphine-bisboryl
;
_space_group_IT_number 15
_symmetry_cell_setting monoclinic
_symmetry_space_group_name_Hall '-C 2yc'
_symmetry_space_group_name_H-M 'C 1 2/c 1'
_atom_sites_solution_hydrogens geom
_atom_sites_solution_primary direct
_atom_sites_solution_secondary difmap
_audit_creation_method SHELXL-97
_cell_angle_alpha 90.00
_cell_angle_beta 96.30(1)
_cell_angle_gamma 90.00
_cell_formula_units_Z 8
_cell_length_a 13.2266(6)
_cell_length_b 16.0716(7)
_cell_length_c 33.7307(15)
_cell_measurement_reflns_used 5561
_cell_measurement_temperature 120(2)
_cell_measurement_theta_max 26.32
_cell_measurement_theta_min 2.43
_cell_volume 7126.9(6)
_computing_cell_refinement 'SMART version 5.625 (Bruker, 2001)'
_computing_data_collection 'SMART version 5.625 (Bruker, 2001)'
_computing_data_reduction 'SAINT version 6.28A (Bruker, 2002)'
_computing_molecular_graphics 'SHELXTL version 6.12 (Bruker, 2001)'
_computing_publication_material 'SHELXTL version 6.12 (Bruker, 2001)'
_diffrn_ambient_temperature 120(2)
_diffrn_detector_area_resol_mean 8
_diffrn_measured_fraction_theta_full 0.995
_diffrn_measured_fraction_theta_max 0.995
_diffrn_measurement_device_type 'ProteumM APEX CCD area detector'
_diffrn_measurement_method '\w scans'
_diffrn_radiation_monochromator graphite
_diffrn_radiation_source '60W microfocus Bede Microsource with glass polycapillary optics'
_diffrn_radiation_type MoK\a
_diffrn_radiation_wavelength 0.71073
_diffrn_reflns_av_R_equivalents 0.0523
_diffrn_reflns_av_sigmaI/netI 0.0623
_diffrn_reflns_limit_h_max 16
_diffrn_reflns_limit_h_min -16
_diffrn_reflns_limit_k_max 20
_diffrn_reflns_limit_k_min -20
_diffrn_reflns_limit_l_max 43
_diffrn_reflns_limit_l_min -42
_diffrn_reflns_number 33424
_diffrn_reflns_theta_full 27.00
_diffrn_reflns_theta_max 27.00
_diffrn_reflns_theta_min 2.14
_exptl_absorpt_coefficient_mu 0.654
_exptl_absorpt_correction_type none
_exptl_crystal_colour orange
_exptl_crystal_density_diffrn 1.326
_exptl_crystal_density_method 'not measured'
_exptl_crystal_description needle
_exptl_crystal_F_000 2968
_exptl_crystal_size_max 0.30
_exptl_crystal_size_mid 0.07
_exptl_crystal_size_min 0.06
_refine_diff_density_max 0.569
_refine_diff_density_min -0.376
_refine_diff_density_rms 0.078
_refine_ls_extinction_method none
_refine_ls_goodness_of_fit_ref 1.044
_refine_ls_hydrogen_treatment constr
_refine_ls_matrix_type full
_refine_ls_number_parameters 427
_refine_ls_number_reflns 7749
_refine_ls_number_restraints 0
_refine_ls_restrained_S_all 1.044
_refine_ls_R_factor_all 0.0697
_refine_ls_R_factor_gt 0.0480
_refine_ls_shift/su_max 0.000
_refine_ls_shift/su_mean 0.000
_refine_ls_structure_factor_coef Fsqd
_refine_ls_weighting_details 'calc w=1/[\s^2^(Fo^2^)+(0.0406P)^2^] where P=(Fo^2^+2Fc^2^)/3'
_refine_ls_weighting_scheme calc
_refine_ls_wR_factor_gt 0.0901
_refine_ls_wR_factor_ref 0.0962
_reflns_number_gt 6062
_reflns_number_total 7749
_reflns_threshold_expression I>2\s(I)
_cod_data_source_file b516594f.txt
_cod_data_source_block 3
_cod_depositor_comments
;
The following automatic conversions were performed:
'_symmetry_cell_setting' value 'Monoclinic' changed to 'monoclinic'
according to '/home/saulius/struct/CIF-dictionaries/cif_core.dic'
dictionary named 'cif_core.dic' version 2.4.1 from 2010-06-29.

Automatic conversion script
Id: cif_fix_enum 1527 2010-12-29 10:47:43Z saulius 
;
_cod_original_sg_symbol_Hall '-C 2yc '
_cod_original_sg_symbol_H-M 'C 2/c'
_cod_database_code 7007047

loop_
_symmetry_equiv_pos_as_xyz
'x, y, z'
'-x, y, -z+1/2'
'x+1/2, y+1/2, z'
'-x+1/2, y+1/2, -z+1/2'
'-x, -y, -z'
'x, -y, z-1/2'
'-x+1/2, -y+1/2, -z'
'x+1/2, -y+1/2, z-1/2'

loop_
_atom_site_label
_atom_site_type_symbol
_atom_site_fract_x
_atom_site_fract_y
_atom_site_fract_z
_atom_site_U_iso_or_equiv
_atom_site_adp_type
_atom_site_occupancy
_atom_site_symmetry_multiplicity
_atom_site_calc_flag
_atom_site_refinement_flags
_atom_site_disorder_assembly
_atom_site_disorder_group
Co Co 0.54565(2) 0.30086(2) 0.116396(9) 0.01342(9) Uani 1 1 d . . .
P1 P 0.58292(5) 0.36877(4) 0.173571(18) 0.01537(15) Uani 1 1 d . . .
P2 P 0.52514(5) 0.39052(4) 0.064868(19) 0.01706(15) Uani 1 1 d . . .
P3 P 0.69709(5) 0.24891(4) 0.109381(19) 0.01577(15) Uani 1 1 d . . .
O1 O 0.42948(13) 0.21223(10) 0.04605(5) 0.0219(4) Uani 1 1 d . . .
O2 O 0.47441(13) 0.12541(10) 0.09902(5) 0.0205(4) Uani 1 1 d . . .
O3 O 0.32465(13) 0.35294(10) 0.11513(5) 0.0225(4) Uani 1 1 d . . .
O4 O 0.36817(12) 0.24848(10) 0.16011(5) 0.0207(4) Uani 1 1 d . . .
C1 C 0.70266(18) 0.42596(15) 0.18590(7) 0.0171(5) Uani 1 1 d . . .
C2 C 0.77748(19) 0.40016(17) 0.21571(8) 0.0242(6) Uani 1 1 d . . .
H2 H 0.7664 0.3522 0.2311 0.029 Uiso 1 1 d R . .
C3 C 0.8678(2) 0.44383(19) 0.22299(9) 0.0331(7) Uani 1 1 d . . .
H3 H 0.9180 0.4258 0.2435 0.040 Uiso 1 1 d R . .
C4 C 0.8857(2) 0.51340(19) 0.20080(9) 0.0329(7) Uani 1 1 d . . .
H4 H 0.9483 0.5426 0.2056 0.040 Uiso 1 1 d R . .
C5 C 0.8117(2) 0.54024(17) 0.17149(8) 0.0284(7) Uani 1 1 d . . .
H5 H 0.8231 0.5883 0.1562 0.034 Uiso 1 1 d R . .
C6 C 0.7210(2) 0.49708(16) 0.16448(8) 0.0243(6) Uani 1 1 d . . .
H6 H 0.6702 0.5166 0.1445 0.029 Uiso 1 1 d R . .
C7 C 0.49331(19) 0.44583(16) 0.18944(8) 0.0220(6) Uani 1 1 d . . .
H71 H 0.5168 0.4648 0.2165 0.023(4) Uiso 1 1 d R . .
H72 H 0.4258 0.4205 0.1892 0.023(4) Uiso 1 1 d R . .
H73 H 0.4894 0.4933 0.1711 0.023(4) Uiso 1 1 d R . .
C8 C 0.58696(19) 0.29308(16) 0.21428(7) 0.0199(6) Uani 1 1 d . . .
H81 H 0.6429 0.2539 0.2122 0.026(4) Uiso 1 1 d R . .
H82 H 0.5225 0.2626 0.2125 0.026(4) Uiso 1 1 d R . .
H83 H 0.5977 0.3222 0.2399 0.026(4) Uiso 1 1 d R . .
C11 C 0.55416(18) 0.50065(15) 0.07439(7) 0.0162(5) Uani 1 1 d . . .
C12 C 0.64159(19) 0.53959(16) 0.06437(7) 0.0204(6) Uani 1 1 d . . .
H12 H 0.6892 0.5090 0.0510 0.025 Uiso 1 1 d R . .
C13 C 0.6603(2) 0.62300(16) 0.07371(8) 0.0257(6) Uani 1 1 d . . .
H13 H 0.7201 0.6490 0.0664 0.031 Uiso 1 1 d R . .
C14 C 0.5924(2) 0.66835(17) 0.09354(8) 0.0275(6) Uani 1 1 d . . .
H14 H 0.6053 0.7252 0.1000 0.033 Uiso 1 1 d R . .
C15 C 0.5056(2) 0.62981(17) 0.10383(8) 0.0266(6) Uani 1 1 d . . .
H15 H 0.4589 0.6605 0.1176 0.032 Uiso 1 1 d R . .
C16 C 0.48586(19) 0.54746(16) 0.09447(8) 0.0223(6) Uani 1 1 d . . .
H16 H 0.4255 0.5222 0.1016 0.027 Uiso 1 1 d R . .
C17 C 0.3975(2) 0.40282(17) 0.03804(8) 0.0275(7) Uani 1 1 d . . .
H171 H 0.3518 0.4265 0.0560 0.031(4) Uiso 1 1 d R . .
H172 H 0.3717 0.3484 0.0285 0.031(4) Uiso 1 1 d R . .
H173 H 0.4009 0.4402 0.0153 0.031(4) Uiso 1 1 d R . .
C18 C 0.5929(2) 0.36784(16) 0.02142(7) 0.0270(6) Uani 1 1 d . . .
H181 H 0.5765 0.4104 0.0009 0.034(5) Uiso 1 1 d R . .
H182 H 0.5721 0.3131 0.0106 0.034(5) Uiso 1 1 d R . .
H183 H 0.6664 0.3678 0.0295 0.034(5) Uiso 1 1 d R . .
C21 C 0.74386(18) 0.18324(15) 0.15212(7) 0.0178(5) Uani 1 1 d . . .
C22 C 0.83028(19) 0.20206(17) 0.17816(8) 0.0242(6) Uani 1 1 d . . .
H22 H 0.8708 0.2488 0.1730 0.029 Uiso 1 1 d R . .
C23 C 0.8576(2) 0.15324(18) 0.21158(8) 0.0293(7) Uani 1 1 d . . .
H23 H 0.9168 0.1670 0.2289 0.035 Uiso 1 1 d R . .
C24 C 0.8002(2) 0.08510(18) 0.22002(8) 0.0305(7) Uani 1 1 d . . .
H24 H 0.8186 0.0525 0.2432 0.037 Uiso 1 1 d R . .
C25 C 0.7149(2) 0.06529(17) 0.19396(8) 0.0311(7) Uani 1 1 d . . .
H25 H 0.6752 0.0180 0.1991 0.037 Uiso 1 1 d R . .
C26 C 0.6871(2) 0.11366(16) 0.16069(8) 0.0276(6) Uani 1 1 d . . .
H26 H 0.6283 0.0993 0.1433 0.033 Uiso 1 1 d R . .
C27 C 0.80335(18) 0.32027(15) 0.10542(8) 0.0216(6) Uani 1 1 d . . .
H271 H 0.8656 0.2882 0.1034 0.028(4) Uiso 1 1 d R . .
H272 H 0.8125 0.3559 0.1291 0.028(4) Uiso 1 1 d R . .
H273 H 0.7889 0.3549 0.0816 0.028(4) Uiso 1 1 d R . .
C28 C 0.7115(2) 0.17764(16) 0.06776(8) 0.0239(6) Uani 1 1 d . . .
H281 H 0.6943 0.2069 0.0424 0.036(5) Uiso 1 1 d R . .
H282 H 0.6660 0.1299 0.0692 0.036(5) Uiso 1 1 d R . .
H283 H 0.7821 0.1581 0.0694 0.036(5) Uiso 1 1 d R . .
C31 C 0.40905(19) 0.13093(16) 0.03454(8) 0.0213(6) Uani 1 1 d . . .
C32 C 0.43588(18) 0.07882(16) 0.06618(8) 0.0198(6) Uani 1 1 d . . .
C33 C 0.42573(19) -0.00621(16) 0.06300(9) 0.0248(6) Uani 1 1 d . . .
H33 H 0.4450 -0.0422 0.0849 0.030 Uiso 1 1 d R . .
C34 C 0.3853(2) -0.03645(17) 0.02571(9) 0.0294(7) Uani 1 1 d . . .
H34 H 0.3773 -0.0948 0.0220 0.035 Uiso 1 1 d R . .
C35 C 0.3567(2) 0.01627(18) -0.00593(9) 0.0297(7) Uani 1 1 d . . .
H35 H 0.3288 -0.0065 -0.0308 0.036 Uiso 1 1 d R . .
C36 C 0.3680(2) 0.10203(18) -0.00210(8) 0.0285(7) Uani 1 1 d . . .
H36 H 0.3484 0.1387 -0.0237 0.034 Uiso 1 1 d R . .
C41 C 0.24624(19) 0.33997(16) 0.13801(8) 0.0217(6) Uani 1 1 d . . .
C42 C 0.27185(19) 0.27703(16) 0.16493(8) 0.0211(6) Uani 1 1 d . . .
C43 C 0.2068(2) 0.25072(18) 0.19140(8) 0.0286(7) Uani 1 1 d . . .
H43 H 0.2246 0.2073 0.2100 0.034 Uiso 1 1 d R . .
C44 C 0.1128(2) 0.2914(2) 0.18948(9) 0.0346(7) Uani 1 1 d . . .
H44 H 0.0654 0.2752 0.2072 0.041 Uiso 1 1 d R . .
C45 C 0.0875(2) 0.35446(19) 0.16246(9) 0.0346(7) Uani 1 1 d . . .
H45 H 0.0231 0.3807 0.1621 0.041 Uiso 1 1 d R . .
C46 C 0.1539(2) 0.38043(17) 0.13588(9) 0.0305(7) Uani 1 1 d . . .
H46 H 0.1367 0.4238 0.1172 0.037 Uiso 1 1 d R . .
B1 B 0.4748(2) 0.21050(18) 0.08651(9) 0.0187(6) Uani 1 1 d . . .
B2 B 0.4050(2) 0.29745(18) 0.12911(8) 0.0183(6) Uani 1 1 d . . .

loop_
_atom_site_aniso_label
_atom_site_aniso_U_11
_atom_site_aniso_U_22
_atom_site_aniso_U_33
_atom_site_aniso_U_23
_atom_site_aniso_U_13
_atom_site_aniso_U_12
Co 0.01421(17) 0.01379(17) 0.01193(17) -0.00036(14) -0.00004(13) -0.00149(14)
P1 0.0158(3) 0.0180(3) 0.0122(3) -0.0010(3) 0.0008(3) -0.0004(3)
P2 0.0213(4) 0.0162(3) 0.0130(3) 0.0002(3) -0.0009(3) -0.0011(3)
P3 0.0166(3) 0.0143(3) 0.0164(3) -0.0013(3) 0.0018(3) -0.0009(3)
O1 0.0288(10) 0.0166(10) 0.0192(10) -0.0038(7) -0.0027(8) -0.0029(8)
O2 0.0216(10) 0.0192(10) 0.0197(10) -0.0018(7) -0.0022(8) -0.0063(8)
O3 0.0187(9) 0.0218(10) 0.0272(11) 0.0016(8) 0.0027(8) 0.0004(8)
O4 0.0170(9) 0.0225(10) 0.0228(10) -0.0003(8) 0.0022(8) -0.0024(8)
C1 0.0200(13) 0.0190(13) 0.0124(13) -0.0082(10) 0.0027(10) -0.0028(11)
C2 0.0222(14) 0.0250(15) 0.0249(15) 0.0033(12) 0.0003(12) 0.0005(12)
C3 0.0201(15) 0.0409(19) 0.0360(18) 0.0027(14) -0.0070(13) 0.0020(13)
C4 0.0187(15) 0.0384(18) 0.0411(19) -0.0084(15) 0.0009(13) -0.0088(13)
C5 0.0333(16) 0.0248(15) 0.0280(16) -0.0026(12) 0.0066(13) -0.0071(13)
C6 0.0261(15) 0.0260(15) 0.0196(14) -0.0002(11) -0.0026(11) -0.0055(12)
C7 0.0213(14) 0.0262(15) 0.0190(14) -0.0052(11) 0.0043(11) 0.0041(11)
C8 0.0209(13) 0.0258(14) 0.0127(13) 0.0008(11) 0.0006(10) -0.0018(11)
C11 0.0215(14) 0.0146(13) 0.0114(12) 0.0039(10) -0.0033(10) -0.0004(10)
C12 0.0210(14) 0.0228(14) 0.0176(14) 0.0010(11) 0.0020(11) 0.0017(11)
C13 0.0242(15) 0.0250(15) 0.0273(16) 0.0031(12) -0.0003(12) -0.0068(12)
C14 0.0328(16) 0.0187(14) 0.0293(16) -0.0033(12) -0.0049(13) -0.0014(12)
C15 0.0261(15) 0.0274(16) 0.0258(16) -0.0064(12) 0.0002(12) 0.0076(12)
C16 0.0185(14) 0.0265(15) 0.0217(14) 0.0003(12) 0.0012(11) 0.0003(11)
C17 0.0328(16) 0.0243(16) 0.0226(15) 0.0055(12) -0.0096(12) -0.0021(12)
C18 0.0422(18) 0.0227(15) 0.0166(14) 0.0016(11) 0.0063(13) 0.0000(13)
C21 0.0180(13) 0.0169(13) 0.0188(14) -0.0029(10) 0.0031(10) 0.0031(10)
C22 0.0205(14) 0.0259(15) 0.0261(15) -0.0022(12) 0.0018(11) 0.0001(12)
C23 0.0215(15) 0.0389(18) 0.0257(16) -0.0016(13) -0.0050(12) 0.0034(13)
C24 0.0368(17) 0.0296(16) 0.0242(16) 0.0045(12) -0.0017(13) 0.0107(14)
C25 0.0401(18) 0.0211(15) 0.0311(17) 0.0043(12) -0.0005(14) -0.0039(13)
C26 0.0308(16) 0.0208(15) 0.0289(16) 0.0018(12) -0.0065(13) -0.0045(12)
C27 0.0169(13) 0.0213(14) 0.0270(15) 0.0008(11) 0.0047(11) -0.0021(11)
C28 0.0278(15) 0.0207(14) 0.0239(15) -0.0061(11) 0.0054(12) 0.0016(11)
C31 0.0182(14) 0.0211(14) 0.0245(15) -0.0074(11) 0.0019(11) -0.0026(11)
C32 0.0130(13) 0.0212(14) 0.0254(15) -0.0057(11) 0.0025(11) -0.0038(11)
C33 0.0200(14) 0.0192(14) 0.0359(17) -0.0027(12) 0.0056(12) -0.0030(11)
C34 0.0205(15) 0.0228(15) 0.0466(19) -0.0191(14) 0.0116(14) -0.0094(12)
C35 0.0237(15) 0.0366(17) 0.0291(16) -0.0190(14) 0.0039(12) -0.0060(13)
C36 0.0255(15) 0.0341(17) 0.0254(16) -0.0089(13) 0.0007(12) -0.0031(13)
C41 0.0171(13) 0.0230(15) 0.0248(15) -0.0078(12) 0.0015(11) -0.0073(11)
C42 0.0168(13) 0.0233(14) 0.0231(14) -0.0095(11) 0.0010(11) -0.0048(11)
C43 0.0255(15) 0.0366(17) 0.0243(15) -0.0050(13) 0.0050(12) -0.0090(13)
C44 0.0225(16) 0.049(2) 0.0339(17) -0.0181(15) 0.0112(13) -0.0136(14)
C45 0.0186(15) 0.0377(18) 0.048(2) -0.0193(15) 0.0045(14) -0.0018(13)
C46 0.0227(15) 0.0265(16) 0.0415(19) -0.0075(13) 0.0003(13) 0.0001(12)
B1 0.0152(14) 0.0209(16) 0.0201(16) -0.0017(12) 0.0021(12) -0.0023(12)
B2 0.0183(15) 0.0190(15) 0.0170(15) -0.0044(12) -0.0008(12) -0.0023(12)

loop_
_atom_type_symbol
_atom_type_description
_atom_type_scat_dispersion_real
_atom_type_scat_dispersion_imag
_atom_type_scat_source
C C 0.0033 0.0016 'International Tables Vol C Tables 4.2.6.8 and 6.1.1.4'
H H 0.0000 0.0000 'International Tables Vol C Tables 4.2.6.8 and 6.1.1.4'
B B 0.0013 0.0007 'International Tables Vol C Tables 4.2.6.8 and 6.1.1.4'
O O 0.0106 0.0060 'International Tables Vol C Tables 4.2.6.8 and 6.1.1.4'
P P 0.1023 0.0942 'International Tables Vol C Tables 4.2.6.8 and 6.1.1.4'
Co Co 0.3494 0.9721 'International Tables Vol C Tables 4.2.6.8 and 6.1.1.4'

loop_
_geom_angle_atom_site_label_1
_geom_angle_atom_site_label_2
_geom_angle_atom_site_label_3
_geom_angle
_geom_angle_site_symmetry_1
_geom_angle_site_symmetry_3
_geom_angle_publ_flag
B1 Co B2 71.19(12) . . ?
B1 Co P3 93.04(9) . . ?
B2 Co P3 155.46(9) . . ?
B1 Co P1 149.64(9) . . ?
B2 Co P1 87.09(8) . . ?
P3 Co P1 99.28(3) . . ?
B1 Co P2 93.86(9) . . ?
B2 Co P2 98.65(9) . . ?
P3 Co P2 101.14(3) . . ?
P1 Co P2 110.61(3) . . ?
C8 P1 C7 101.32(12) . . ?
C8 P1 C1 102.07(11) . . ?
C7 P1 C1 99.47(12) . . ?
C8 P1 Co 108.04(8) . . ?
C7 P1 Co 119.72(9) . . ?
C1 P1 Co 123.01(8) . . ?
C11 P2 C18 102.74(12) . . ?
C11 P2 C17 98.39(12) . . ?
C18 P2 C17 97.52(13) . . ?
C11 P2 Co 118.55(8) . . ?
C18 P2 Co 117.46(9) . . ?
C17 P2 Co 118.41(9) . . ?
C27 P3 C28 100.93(12) . . ?
C27 P3 C21 102.83(12) . . ?
C28 P3 C21 100.78(12) . . ?
C27 P3 Co 118.96(9) . . ?
C28 P3 Co 119.30(9) . . ?
C21 P3 Co 111.37(8) . . ?
C31 O1 B1 107.4(2) . . ?
C32 O2 B1 107.05(19) . . ?
C41 O3 B2 107.4(2) . . ?
C42 O4 B2 107.1(2) . . ?
C6 C1 C2 118.0(2) . . ?
C6 C1 P1 119.32(19) . . ?
C2 C1 P1 122.67(19) . . ?
C3 C2 C1 120.5(3) . . ?
C4 C3 C2 120.7(3) . . ?
C3 C4 C5 119.4(3) . . ?
C4 C5 C6 119.9(3) . . ?
C5 C6 C1 121.5(3) . . ?
C12 C11 C16 118.2(2) . . ?
C12 C11 P2 123.83(19) . . ?
C16 C11 P2 117.93(18) . . ?
C11 C12 C13 120.7(2) . . ?
C14 C13 C12 120.5(2) . . ?
C15 C14 C13 119.1(3) . . ?
C16 C15 C14 121.0(2) . . ?
C15 C16 C11 120.6(2) . . ?
C26 C21 C22 117.7(2) . . ?
C26 C21 P3 118.73(19) . . ?
C22 C21 P3 123.42(19) . . ?
C23 C22 C21 120.7(3) . . ?
C24 C23 C22 121.1(3) . . ?
C23 C24 C25 118.6(3) . . ?
C26 C25 C24 120.7(3) . . ?
C25 C26 C21 121.3(3) . . ?
C32 C31 C36 122.4(2) . . ?
C32 C31 O1 109.4(2) . . ?
C36 C31 O1 128.2(2) . . ?
C31 C32 C33 122.0(2) . . ?
C31 C32 O2 109.4(2) . . ?
C33 C32 O2 128.5(2) . . ?
C32 C33 C34 116.1(3) . . ?
C35 C34 C33 121.8(3) . . ?
C34 C35 C36 121.2(3) . . ?
C31 C36 C35 116.5(3) . . ?
O3 C41 C42 109.6(2) . . ?
O3 C41 C46 128.2(3) . . ?
C42 C41 C46 122.2(3) . . ?
C43 C42 C41 121.9(2) . . ?
C43 C42 O4 128.8(3) . . ?
C41 C42 O4 109.3(2) . . ?
C42 C43 C44 116.3(3) . . ?
C45 C44 C43 121.6(3) . . ?
C44 C45 C46 121.6(3) . . ?
C41 C46 C45 116.4(3) . . ?
O1 B1 O2 106.6(2) . . ?
O1 B1 Co 127.4(2) . . ?
O2 B1 Co 125.23(19) . . ?
O3 B2 O4 106.5(2) . . ?
O3 B2 Co 127.00(19) . . ?
O4 B2 Co 125.59(19) . . ?

loop_
_geom_bond_atom_site_label_1
_geom_bond_atom_site_label_2
_geom_bond_distance
_geom_bond_site_symmetry_2
_geom_bond_publ_flag
Co B1 1.948(3) . ?
Co B2 1.955(3) . ?
Co P3 2.2067(7) . ?
Co P1 2.2237(7) . ?
Co P2 2.2510(7) . ?
P1 C8 1.831(2) . ?
P1 C7 1.834(2) . ?
P1 C1 1.839(2) . ?
P2 C11 1.832(2) . ?
P2 C18 1.836(3) . ?
P2 C17 1.837(3) . ?
P3 C27 1.830(2) . ?
P3 C28 1.838(2) . ?
P3 C21 1.838(3) . ?
O1 C31 1.381(3) . ?
O1 B1 1.429(3) . ?
O2 C32 1.387(3) . ?
O2 B1 1.431(3) . ?
O3 C41 1.375(3) . ?
O3 B2 1.427(3) . ?
O4 C42 1.380(3) . ?
O4 B2 1.436(3) . ?
C1 C6 1.388(3) . ?
C1 C2 1.394(3) . ?
C2 C3 1.384(4) . ?
C3 C4 1.380(4) . ?
C4 C5 1.381(4) . ?
C5 C6 1.383(4) . ?
C11 C12 1.389(3) . ?
C11 C16 1.405(3) . ?
C12 C13 1.393(3) . ?
C13 C14 1.385(4) . ?
C14 C15 1.382(4) . ?
C15 C16 1.379(4) . ?
C21 C26 1.395(3) . ?
C21 C22 1.396(3) . ?
C22 C23 1.388(4) . ?
C23 C24 1.380(4) . ?
C24 C25 1.389(4) . ?
C25 C26 1.381(4) . ?
C31 C32 1.372(4) . ?
C31 C36 1.375(4) . ?
C32 C33 1.376(3) . ?
C33 C34 1.399(4) . ?
C34 C35 1.382(4) . ?
C35 C36 1.391(4) . ?
C41 C42 1.377(4) . ?
C41 C46 1.378(4) . ?
C42 C43 1.373(3) . ?
C43 C44 1.400(4) . ?
C44 C45 1.379(4) . ?
C45 C46 1.386(4) . ?
